data_4078363
loop_
_publ_author_name
'Abugideiri, Fatima'
'Fettinger, James C.'
'Keogh, D. Webster'
'Poli, Rinaldo'

_publ_section_title
;
 Four-Legged Piano Stool Molybdenum(II) Compounds without Carbonyl
 Ligands. 4. Cyclopentadienylmolybdenum(II) Complexes with 16-Electron and
 18-Electron Configurations
;
_journal_issue 21
_journal_name_full Organometallics
_journal_page_first 4407
_journal_paper_doi 10.1021/om960331d
_journal_volume 15
_journal_year 1996
_chemical_formula_sum 'C36 H39 Cl Mo P2'
_chemical_formula_weight 665.00
_chemical_name_systematic
;
 ?
;
_space_group_IT_number 14
_symmetry_cell_setting monoclinic
_symmetry_space_group_name_Hall '-P 2yn'
_symmetry_space_group_name_H-M 'P 1 21/n 1'
_atom_sites_solution_hydrogens geom
_atom_sites_solution_primary direct
_atom_sites_solution_secondary difmap
_audit_creation_method SHELXL
_cell_angle_alpha 90.00
_cell_angle_beta 107.922(9)
_cell_angle_gamma 90.00
_cell_formula_units_Z 4
_cell_length_a 11.1404(12)
_cell_length_b 17.6283(15)
_cell_length_c 16.936(2)
_cell_measurement_reflns_used 25
_cell_measurement_temperature 153(2)
_cell_measurement_theta_max 19.3
_cell_measurement_theta_min 16.0
_cell_volume 3164.6(6)
_computing_cell_refinement 'Enraf Express'
_computing_data_collection 'Enraf Express'
_computing_data_reduction 'Siemens SHELXTL'
_computing_molecular_graphics 'Siemens SHELXTL'
_computing_publication_material 'Siemens SHELXTL'
_computing_structure_refinement 'SHELXL-93 (Sheldrick, 1993)'
_computing_structure_solution 'SHELXS-86 (Sheldrick, 1990)'
_diffrn_ambient_temperature 153(2)
_diffrn_measurement_device 'Enraf CAD4'
_diffrn_measurement_method 'omega-two theta scans'
_diffrn_radiation_monochromator graphite
_diffrn_radiation_source 'fine-focus sealed tube'
_diffrn_radiation_type MoK\a
_diffrn_radiation_wavelength 0.71073
_diffrn_reflns_av_R_equivalents 0.0554
_diffrn_reflns_av_sigmaI/netI 0.0679
_diffrn_reflns_limit_h_max 11
_diffrn_reflns_limit_h_min -11
_diffrn_reflns_limit_k_max 18
_diffrn_reflns_limit_k_min 0
_diffrn_reflns_limit_l_max 18
_diffrn_reflns_limit_l_min -18
_diffrn_reflns_number 8251
_diffrn_reflns_theta_max 22.51
_diffrn_reflns_theta_min 2.53
_diffrn_standards_decay_% 0
_diffrn_standards_interval_count 60
_diffrn_standards_number 6
_exptl_absorpt_coefficient_mu 0.624
_exptl_absorpt_correction_T_max 0.9627
_exptl_absorpt_correction_T_min 0.8029
_exptl_absorpt_correction_type integration
_exptl_crystal_colour Orange
_exptl_crystal_density_diffrn 1.396
_exptl_crystal_description plate
_exptl_crystal_F_000 1376
_exptl_crystal_size_max 0.375
_exptl_crystal_size_mid 0.375
_exptl_crystal_size_min 0.050
_refine_diff_density_max 0.584
_refine_diff_density_min -0.513
_refine_diff_density_rms 0.079
_refine_ls_extinction_method none
_refine_ls_goodness_of_fit_all 1.064
_refine_ls_goodness_of_fit_obs 1.077
_refine_ls_matrix_type full
_refine_ls_number_parameters 366
_refine_ls_number_reflns 4136
_refine_ls_number_restraints 0
_refine_ls_restrained_S_all 1.064
_refine_ls_restrained_S_obs 1.077
_refine_ls_R_factor_all 0.0649
_refine_ls_R_factor_obs 0.0365
_refine_ls_shift/esd_max -0.001
_refine_ls_shift/esd_mean 0.000
_refine_ls_structure_factor_coef Fsqd
_refine_ls_weighting_details 'w=1/[\s^2^(Fo^2^)+(0.0423P)^2^+0.0000P] where P=(Fo^2^+2Fc^2^)/3'
_refine_ls_weighting_scheme calc
_refine_ls_wR_factor_all 0.0954
_refine_ls_wR_factor_obs 0.0812
_reflns_number_observed 3026
_reflns_number_total 4136
_reflns_observed_criterion >2sigma(I)
_cod_data_source_file om960331d.cif
_cod_data_source_block Cp*MoCl(dppe)
_cod_depositor_comments
;
The following automatic conversions were performed:

'_symmetry_cell_setting' value 'Monoclinic' changed to 'monoclinic'
according to /home/saulius/struct/CIF-dictionaries/cif_core.dic
dictionary named 'cif_core.dic' version 2.4.1 from 2010-06-29.

Automatic conversion script
Id: cif_fix_values 1715 2011-07-08 13:25:40Z adriana 

The following automatic conversions were performed:

'_refine_ls_weighting_scheme' value 'calc
w=1/[\s^2^(Fo^2^)+(0.0423P)^2^+0.0000P] where P=(Fo^2^+2Fc^2^)/3' was
changed to 'calc'. New tag '_refine_ls_weighting_details' was
created. The value of the new tag was set to
'w=1/[\s^2^(Fo^2^)+(0.0423P)^2^+0.0000P] where P=(Fo^2^+2Fc^2^)/3'.

Automatic conversion script
Id: cif_fix_values 3143 2015-03-26 13:38:13Z robertas 
;
_cod_original_cell_volume 3164.7(5)
_cod_original_sg_symbol_H-M P2(1)/n
_cod_database_code 4078363

loop_
_symmetry_equiv_pos_as_xyz
'x, y, z'
'-x+1/2, y+1/2, -z+1/2'
'-x, -y, -z'
'x-1/2, -y-1/2, z-1/2'

loop_
_atom_site_aniso_label
_atom_site_aniso_U_11
_atom_site_aniso_U_22
_atom_site_aniso_U_33
_atom_site_aniso_U_23
_atom_site_aniso_U_13
_atom_site_aniso_U_12
Mo1 0.0192(2) 0.0220(2) 0.0221(2) -0.0020(2) 0.0059(2) 0.0000(2)
Cl1 0.0412(8) 0.0225(7) 0.0588(8) -0.0001(6) 0.0223(7) -0.0042(6)
P1 0.0198(6) 0.0255(7) 0.0261(7) 0.0015(6) 0.0079(5) 0.0016(6)
P2 0.0211(7) 0.0223(7) 0.0225(6) -0.0010(5) 0.0073(5) -0.0012(6)
C1 0.032(3) 0.035(3) 0.022(3) 0.005(2) 0.004(2) 0.003(2)
C2 0.027(3) 0.035(3) 0.021(3) -0.010(2) 0.005(2) 0.001(2)
C3 0.020(3) 0.049(4) 0.022(3) -0.006(2) 0.004(2) -0.001(2)
C4 0.023(3) 0.050(4) 0.026(3) -0.010(3) 0.001(2) 0.012(3)
C5 0.035(3) 0.028(3) 0.029(3) -0.002(2) -0.003(2) 0.009(2)
C6 0.050(4) 0.049(4) 0.027(3) 0.011(3) 0.009(3) -0.001(3)
C7 0.041(3) 0.043(3) 0.041(3) -0.011(3) 0.011(3) 0.003(3)
C8 0.034(3) 0.068(4) 0.046(3) -0.020(3) 0.016(3) -0.014(3)
C9 0.041(3) 0.094(5) 0.038(3) -0.018(3) 0.000(3) 0.036(4)
C10 0.064(4) 0.032(3) 0.042(3) 0.003(3) 0.002(3) 0.013(3)
C11 0.021(3) 0.031(3) 0.039(3) -0.002(2) 0.012(2) 0.000(2)
C12 0.041(3) 0.036(3) 0.043(3) 0.010(3) 0.015(3) 0.009(3)
C13 0.039(3) 0.038(3) 0.066(4) 0.010(3) 0.018(3) 0.015(3)
C14 0.039(3) 0.036(3) 0.076(4) -0.017(3) 0.029(3) 0.006(3)
C15 0.056(4) 0.086(5) 0.050(4) -0.013(4) 0.019(3) 0.030(4)
C16 0.043(3) 0.074(5) 0.041(4) -0.005(3) 0.008(3) 0.025(3)
C21 0.028(3) 0.038(3) 0.021(2) -0.007(2) 0.014(2) -0.009(2)
C22 0.030(3) 0.053(4) 0.043(3) -0.012(3) 0.014(3) -0.011(3)
C23 0.032(3) 0.082(5) 0.059(4) -0.032(4) 0.025(3) -0.027(4)
C24 0.071(5) 0.057(5) 0.058(4) -0.027(3) 0.042(4) -0.034(4)
C25 0.078(5) 0.034(3) 0.050(4) -0.008(3) 0.037(3) -0.017(3)
C26 0.043(3) 0.034(3) 0.033(3) -0.002(2) 0.020(2) -0.009(3)
C27 0.018(3) 0.035(3) 0.029(3) 0.010(2) 0.005(2) 0.005(2)
C28 0.029(3) 0.033(3) 0.022(3) 0.002(2) 0.002(2) -0.002(2)
C31 0.029(3) 0.023(3) 0.029(3) 0.003(2) 0.014(2) 0.003(2)
C32 0.037(3) 0.040(3) 0.036(3) -0.001(3) 0.016(2) -0.012(3)
C33 0.052(3) 0.038(3) 0.038(3) -0.001(3) 0.024(3) -0.004(3)
C34 0.047(3) 0.032(3) 0.056(4) 0.006(3) 0.036(3) 0.001(3)
C35 0.032(3) 0.023(3) 0.071(4) -0.006(3) 0.030(3) -0.010(2)
C36 0.032(3) 0.023(3) 0.041(3) -0.005(2) 0.016(2) 0.002(2)
C41 0.030(3) 0.019(3) 0.021(2) -0.001(2) 0.008(2) -0.002(2)
C42 0.034(3) 0.028(3) 0.047(3) -0.007(2) 0.018(2) 0.000(2)
C43 0.050(4) 0.029(3) 0.065(4) -0.007(3) 0.027(3) 0.005(3)
C44 0.058(4) 0.024(3) 0.053(4) -0.011(3) 0.017(3) -0.008(3)
C45 0.045(3) 0.032(3) 0.039(3) 0.002(3) 0.016(3) -0.012(3)
C46 0.031(3) 0.030(3) 0.031(3) 0.001(2) 0.009(2) 0.000(2)

loop_
_atom_site_label
_atom_site_type_symbol
_atom_site_fract_x
_atom_site_fract_y
_atom_site_fract_z
_atom_site_U_iso_or_equiv
_atom_site_thermal_displace_type
_atom_site_occupancy
_atom_site_calc_flag
_atom_site_refinement_flags
Mo1 Mo 0.21187(4) 0.67080(2) 0.82448(2) 0.02123(14) Uani 1 d .
Cl1 Cl 0.21858(12) 0.53783(7) 0.86003(8) 0.0393(3) Uani 1 d .
P1 P 0.43965(11) 0.66201(7) 0.88277(7) 0.0236(3) Uani 1 d .
P2 P 0.24252(11) 0.71063(7) 0.96566(7) 0.0218(3) Uani 1 d .
C1 C 0.1742(4) 0.7255(3) 0.6930(3) 0.0304(12) Uani 1 d .
C2 C 0.1129(4) 0.6544(3) 0.6821(3) 0.0285(12) Uani 1 d .
C3 C 0.0161(4) 0.6577(3) 0.7221(3) 0.0308(12) Uani 1 d .
C4 C 0.0209(4) 0.7302(3) 0.7579(3) 0.0343(13) Uani 1 d .
C5 C 0.1184(5) 0.7723(3) 0.7406(3) 0.0337(13) Uani 1 d .
C6 C 0.2697(5) 0.7496(3) 0.6520(3) 0.0429(14) Uani 1 d .
H6A H 0.3416(15) 0.7734(17) 0.6932(5) 0.064 Uiso 1 calc R
H6B H 0.2311(10) 0.7861(14) 0.6078(13) 0.064 Uiso 1 calc R
H6C H 0.2987(22) 0.7052(4) 0.6283(17) 0.064 Uiso 1 calc R
C7 C 0.1384(5) 0.5883(3) 0.6343(3) 0.0418(14) Uani 1 d .
H7A H 0.1113(28) 0.5414(3) 0.6550(13) 0.063 Uiso 1 calc R
H7B H 0.2289(6) 0.5855(11) 0.6412(16) 0.063 Uiso 1 calc R
H7C H 0.0916(24) 0.5945(9) 0.5753(4) 0.063 Uiso 1 calc R
C8 C -0.0753(5) 0.5962(3) 0.7218(3) 0.048(2) Uani 1 d .
H8A H -0.1405(19) 0.5945(13) 0.6676(8) 0.073 Uiso 1 calc R
H8B H -0.1148(24) 0.6060(11) 0.7651(15) 0.073 Uiso 1 calc R
H8C H -0.0310(7) 0.5474(4) 0.7325(21) 0.073 Uiso 1 calc R
C9 C -0.0758(5) 0.7612(4) 0.7960(3) 0.060(2) Uani 1 d .
H9A H -0.0955(28) 0.7224(8) 0.8315(20) 0.090 Uiso 1 calc R
H9B H -0.1527(15) 0.7750(22) 0.7517(3) 0.090 Uiso 1 calc R
H9C H -0.0415(16) 0.8062(13) 0.8292(20) 0.090 Uiso 1 calc R
C10 C 0.1383(6) 0.8566(3) 0.7541(3) 0.049(2) Uani 1 d .
H10A H 0.2099(21) 0.8727(4) 0.7360(20) 0.073 Uiso 1 calc R
H10B H 0.1559(34) 0.8681(4) 0.8132(5) 0.073 Uiso 1 calc R
H10C H 0.0621(13) 0.8837(3) 0.7219(18) 0.073 Uiso 1 calc R
C11 C 0.5308(4) 0.5920(3) 0.8450(3) 0.0297(12) Uani 1 d .
C12 C 0.6177(5) 0.5422(3) 0.8946(3) 0.0393(13) Uani 1 d .
H12 H 0.6305(5) 0.5415(3) 0.9527(3) 0.047 Uiso 1 calc R
C13 C 0.6859(5) 0.4935(3) 0.8613(4) 0.0470(15) Uani 1 d .
H13 H 0.7464(5) 0.4605(3) 0.8966(4) 0.056 Uiso 1 calc R
C14 C 0.6670(5) 0.4925(3) 0.7774(4) 0.0475(15) Uani 1 d .
H14 H 0.7131(5) 0.4585(3) 0.7542(4) 0.057 Uiso 1 calc R
C15 C 0.5814(6) 0.5409(4) 0.7278(4) 0.063(2) Uani 1 d .
H15 H 0.5680(6) 0.5409(4) 0.6697(4) 0.076 Uiso 1 calc R
C16 C 0.5141(5) 0.5899(4) 0.7614(3) 0.054(2) Uani 1 d .
H16 H 0.4546(5) 0.6231(4) 0.7256(3) 0.064 Uiso 1 calc R
C21 C 0.5339(4) 0.7482(3) 0.8844(3) 0.0276(11) Uani 1 d .
C22 C 0.6637(5) 0.7497(3) 0.9172(3) 0.0415(14) Uani 1 d .
H22 H 0.7085(5) 0.7049(3) 0.9398(3) 0.050 Uiso 1 calc R
C23 C 0.7293(5) 0.8175(4) 0.9170(4) 0.055(2) Uani 1 d .
H23 H 0.8184(5) 0.8190(4) 0.9411(4) 0.066 Uiso 1 calc R
C24 C 0.6656(7) 0.8815(4) 0.8823(4) 0.057(2) Uani 1 d .
H24 H 0.7108(7) 0.9269(4) 0.8812(4) 0.068 Uiso 1 calc R
C25 C 0.5365(6) 0.8806(3) 0.8489(3) 0.050(2) Uani 1 d .
H25 H 0.4923(6) 0.9252(3) 0.8251(3) 0.060 Uiso 1 calc R
C26 C 0.4719(5) 0.8144(3) 0.8503(3) 0.0348(13) Uani 1 d .
H26 H 0.3826(5) 0.8139(3) 0.8274(3) 0.042 Uiso 1 calc R
C27 C 0.4758(4) 0.6374(3) 0.9939(3) 0.0280(11) Uani 1 d .
H27A H 0.4509(4) 0.5842(3) 0.9992(3) 0.034 Uiso 1 calc R
H27B H 0.5677(4) 0.6419(3) 1.0218(3) 0.034 Uiso 1 calc R
C28 C 0.4056(4) 0.6897(3) 1.0356(3) 0.0294(12) Uani 1 d .
H28A H 0.4530(4) 0.7378(3) 1.0507(3) 0.035 Uiso 1 calc R
H28B H 0.4002(4) 0.6658(3) 1.0872(3) 0.035 Uiso 1 calc R
C31 C 0.1418(4) 0.6730(3) 1.0243(3) 0.0257(11) Uani 1 d .
C32 C 0.1590(5) 0.6972(3) 1.1050(3) 0.0365(13) Uani 1 d .
H32 H 0.2228(5) 0.7334(3) 1.1293(3) 0.044 Uiso 1 calc R
C33 C 0.0846(5) 0.6694(3) 1.1509(3) 0.0401(13) Uani 1 d .
H33 H 0.0971(5) 0.6863(3) 1.2061(3) 0.048 Uiso 1 calc R
C34 C -0.0076(5) 0.6169(3) 1.1151(3) 0.0407(14) Uani 1 d .
H34 H -0.0581(5) 0.5969(3) 1.1463(3) 0.049 Uiso 1 calc R
C35 C -0.0273(5) 0.5933(3) 1.0352(3) 0.0387(14) Uani 1 d .
H35 H -0.0914(5) 0.5573(3) 1.0109(3) 0.046 Uiso 1 calc R
C36 C 0.0477(4) 0.6225(3) 0.9894(3) 0.0307(12) Uani 1 d .
H36 H 0.0328(4) 0.6070(3) 0.9335(3) 0.037 Uiso 1 calc R
C41 C 0.2258(4) 0.8125(2) 0.9798(3) 0.0233(11) Uani 1 d .
C42 C 0.1085(5) 0.8419(3) 0.9777(3) 0.0351(13) Uani 1 d .
H42 H 0.0419(5) 0.8081(3) 0.9773(3) 0.042 Uiso 1 calc R
C43 C 0.0873(5) 0.9186(3) 0.9762(3) 0.0461(15) Uani 1 d .
H43 H 0.0064(5) 0.9375(3) 0.9736(3) 0.055 Uiso 1 calc R
C44 C 0.1845(5) 0.9682(3) 0.9785(3) 0.0450(15) Uani 1 d .
H44 H 0.1701(5) 1.0213(3) 0.9772(3) 0.054 Uiso 1 calc R
C45 C 0.3000(5) 0.9411(3) 0.9827(3) 0.0381(13) Uani 1 d .
H45 H 0.3670(5) 0.9755(3) 0.9855(3) 0.046 Uiso 1 calc R
C46 C 0.3210(5) 0.8642(3) 0.9828(3) 0.0308(12) Uani 1 d .
H46 H 0.4023(5) 0.8461(3) 0.9850(3) 0.037 Uiso 1 calc R

loop_
_atom_type_symbol
_atom_type_description
_atom_type_scat_dispersion_real
_atom_type_scat_dispersion_imag
_atom_type_scat_source
C C 0.0033 0.0016 'International Tables Vol C Tables 4.2.6.8 and 6.1.1.4'
H H 0.0000 0.0000 'International Tables Vol C Tables 4.2.6.8 and 6.1.1.4'
P P 0.1023 0.0942 'International Tables Vol C Tables 4.2.6.8 and 6.1.1.4'
Cl Cl 0.1484 0.1585 'International Tables Vol C Tables 4.2.6.8 and 6.1.1.4'
Mo Mo -1.6832 0.6857 'International Tables Vol C Tables 4.2.6.8 and 6.1.1.4'

loop_
_geom_angle_atom_site_label_1
_geom_angle_atom_site_label_2
_geom_angle_atom_site_label_3
_geom_angle
C5 Mo1 C4 35.5(2)
C5 Mo1 C2 59.0(2)
C4 Mo1 C2 59.1(2)
C5 Mo1 C1 35.5(2)
C4 Mo1 C1 59.0(2)
C2 Mo1 C1 35.1(2)
C5 Mo1 C3 58.9(2)
C4 Mo1 C3 35.1(2)
C2 Mo1 C3 35.8(2)
C1 Mo1 C3 58.9(2)
C5 Mo1 P2 106.37(12)
C4 Mo1 P2 100.28(12)
C2 Mo1 P2 159.20(12)
C1 Mo1 P2 138.71(13)
C3 Mo1 P2 125.31(12)
C5 Mo1 Cl1 150.91(13)
C4 Mo1 Cl1 120.74(14)
C2 Mo1 Cl1 96.07(12)
C1 Mo1 Cl1 128.23(13)
C3 Mo1 Cl1 92.23(13)
P2 Mo1 Cl1 92.94(5)
C5 Mo1 P1 120.90(14)
C4 Mo1 P1 155.59(14)
C2 Mo1 P1 120.87(12)
C1 Mo1 P1 105.79(12)
C3 Mo1 P1 155.89(12)
P2 Mo1 P1 78.71(4)
Cl1 Mo1 P1 83.59(4)
C11 P1 C21 100.7(2)
C11 P1 C27 103.1(2)
C21 P1 C27 103.5(2)
C11 P1 Mo1 121.5(2)
C21 P1 Mo1 118.2(2)
C27 P1 Mo1 107.56(15)
C41 P2 C31 100.4(2)
C41 P2 C28 103.2(2)
C31 P2 C28 102.8(2)
C41 P2 Mo1 115.23(14)
C31 P2 Mo1 120.5(2)
C28 P2 Mo1 112.5(2)
C2 C1 C5 108.2(4)
C2 C1 C6 125.1(4)
C5 C1 C6 126.3(5)
C2 C1 Mo1 72.4(3)
C5 C1 Mo1 71.5(3)
C6 C1 Mo1 127.7(3)
C1 C2 C3 107.8(4)
C1 C2 C7 126.7(4)
C3 C2 C7 125.4(5)
C1 C2 Mo1 72.5(2)
C3 C2 Mo1 72.2(2)
C7 C2 Mo1 123.1(3)
C4 C3 C2 107.7(4)
C4 C3 C8 126.7(4)
C2 C3 C8 125.6(4)
C4 C3 Mo1 71.8(3)
C2 C3 Mo1 72.0(3)
C8 C3 Mo1 123.7(3)
C3 C4 C5 108.4(4)
C3 C4 C9 124.9(5)
C5 C4 C9 126.1(5)
C3 C4 Mo1 73.0(3)
C5 C4 Mo1 72.0(3)
C9 C4 Mo1 128.2(3)
C4 C5 C1 108.0(4)
C4 C5 C10 124.7(5)
C1 C5 C10 126.0(5)
C4 C5 Mo1 72.4(3)
C1 C5 Mo1 73.0(3)
C10 C5 Mo1 130.4(3)
C1 C6 H6A 109.5(3)
C1 C6 H6B 109.5(3)
H6A C6 H6B 109.5
C1 C6 H6C 109.5(3)
H6A C6 H6C 109.5
H6B C6 H6C 109.5
C2 C7 H7A 109.5(3)
C2 C7 H7B 109.5(3)
H7A C7 H7B 109.5
C2 C7 H7C 109.5(3)
H7A C7 H7C 109.5
H7B C7 H7C 109.5
C3 C8 H8A 109.5(3)
C3 C8 H8B 109.5(3)
H8A C8 H8B 109.5
C3 C8 H8C 109.5(3)
H8A C8 H8C 109.5
H8B C8 H8C 109.5
C4 C9 H9A 109.5(3)
C4 C9 H9B 109.5(3)
H9A C9 H9B 109.5
C4 C9 H9C 109.5(3)
H9A C9 H9C 109.5
H9B C9 H9C 109.5
C5 C10 H10A 109.5(3)
C5 C10 H10B 109.5(3)
H10A C10 H10B 109.5
C5 C10 H10C 109.5(3)
H10A C10 H10C 109.5
H10B C10 H10C 109.5
C16 C11 C12 117.1(5)
C16 C11 P1 117.7(4)
C12 C11 P1 125.1(4)
C13 C12 C11 121.3(5)
C13 C12 H12 119.4(3)
C11 C12 H12 119.4(3)
C14 C13 C12 120.3(5)
C14 C13 H13 119.9(3)
C12 C13 H13 119.9(3)
C15 C14 C13 119.2(5)
C15 C14 H14 120.4(4)
C13 C14 H14 120.4(3)
C14 C15 C16 120.4(6)
C14 C15 H15 119.8(4)
C16 C15 H15 119.8(4)
C11 C16 C15 121.7(5)
C11 C16 H16 119.1(3)
C15 C16 H16 119.1(4)
C22 C21 C26 118.5(5)
C22 C21 P1 122.9(4)
C26 C21 P1 118.6(4)
C21 C22 C23 119.9(6)
C21 C22 H22 120.1(3)
C23 C22 H22 120.1(4)
C24 C23 C22 120.2(5)
C24 C23 H23 119.9(3)
C22 C23 H23 119.9(4)
C23 C24 C25 120.5(6)
C23 C24 H24 119.7(3)
C25 C24 H24 119.7(4)
C24 C25 C26 119.3(6)
C24 C25 H25 120.3(4)
C26 C25 H25 120.3(4)
C25 C26 C21 121.6(5)
C25 C26 H26 119.2(4)
C21 C26 H26 119.2(3)
C28 C27 P1 110.3(3)
C28 C27 H27A 109.6(3)
P1 C27 H27A 109.6(2)
C28 C27 H27B 109.6(2)
P1 C27 H27B 109.58(14)
H27A C27 H27B 108.1
C27 C28 P2 111.4(3)
C27 C28 H28A 109.4(2)
P2 C28 H28A 109.4(2)
C27 C28 H28B 109.4(2)
P2 C28 H28B 109.36(15)
H28A C28 H28B 108.0
C36 C31 C32 118.9(4)
C36 C31 P2 121.1(4)
C32 C31 P2 120.0(4)
C33 C32 C31 121.2(5)
C33 C32 H32 119.4(3)
C31 C32 H32 119.4(3)
C34 C33 C32 119.0(5)
C34 C33 H33 120.5(3)
C32 C33 H33 120.5(3)
C35 C34 C33 120.7(5)
C35 C34 H34 119.6(3)
C33 C34 H34 119.6(3)
C34 C35 C36 119.6(5)
C34 C35 H35 120.2(3)
C36 C35 H35 120.2(3)
C31 C36 C35 120.6(5)
C31 C36 H36 119.7(3)
C35 C36 H36 119.7(3)
C46 C41 C42 117.1(4)
C46 C41 P2 122.8(4)
C42 C41 P2 119.6(4)
C43 C42 C41 121.4(5)
C43 C42 H42 119.3(3)
C41 C42 H42 119.3(3)
C42 C43 C44 119.6(5)
C42 C43 H43 120.2(3)
C44 C43 H43 120.2(3)
C45 C44 C43 120.2(5)
C45 C44 H44 119.9(3)
C43 C44 H44 119.9(3)
C44 C45 C46 120.3(5)
C44 C45 H45 119.8(3)
C46 C45 H45 119.8(3)
C45 C46 C41 121.3(5)
C45 C46 H46 119.3(3)
C41 C46 H46 119.3(3)

loop_
_geom_bond_atom_site_label_1
_geom_bond_atom_site_label_2
_geom_bond_distance
Mo1 C5 2.323(5)
Mo1 C4 2.328(5)
Mo1 C2 2.340(4)
Mo1 C1 2.342(4)
Mo1 C3 2.343(4)
Mo1 P2 2.4133(12)
Mo1 Cl1 2.4155(13)
Mo1 P1 2.4282(12)
P1 C11 1.833(5)
P1 C21 1.843(5)
P1 C27 1.852(4)
P2 C41 1.829(4)
P2 C31 1.837(5)
P2 C28 1.875(5)
C1 C2 1.411(7)
C1 C5 1.423(7)
C1 C6 1.500(7)
C2 C3 1.439(6)
C2 C7 1.496(6)
C3 C4 1.410(7)
C3 C8 1.487(7)
C4 C5 1.419(7)
C4 C9 1.517(7)
C5 C10 1.509(7)
C6 H6A 0.98
C6 H6B 0.98
C6 H6C 0.98
C7 H7A 0.98
C7 H7B 0.98
C7 H7C 0.98
C8 H8A 0.98
C8 H8B 0.98
C8 H8C 0.98
C9 H9A 0.98
C9 H9B 0.98
C9 H9C 0.98
C10 H10A 0.98
C10 H10B 0.98
C10 H10C 0.98
C11 C16 1.372(7)
C11 C12 1.384(7)
C12 C13 1.377(7)
C12 H12 0.95
C13 C14 1.370(8)
C13 H13 0.95
C14 C15 1.360(8)
C14 H14 0.95
C15 C16 1.375(7)
C15 H15 0.95
C16 H16 0.95
C21 C22 1.380(7)
C21 C26 1.387(7)
C22 C23 1.401(8)
C22 H22 0.95
C23 C24 1.365(9)
C23 H23 0.95
C24 C25 1.374(8)
C24 H24 0.95
C25 C26 1.375(7)
C25 H25 0.95
C26 H26 0.95
C27 C28 1.517(6)
C27 H27A 0.99
C27 H27B 0.99
C28 H28A 0.99
C28 H28B 0.99
C31 C36 1.363(6)
C31 C32 1.388(6)
C32 C33 1.387(7)
C32 H32 0.95
C33 C34 1.377(7)
C33 H33 0.95
C34 C35 1.367(7)
C34 H34 0.95
C35 C36 1.401(6)
C35 H35 0.95
C36 H36 0.95
C41 C46 1.387(6)
C41 C42 1.397(6)
C42 C43 1.370(7)
C42 H42 0.95
C43 C44 1.383(7)
C43 H43 0.95
C44 C45 1.354(7)
C44 H44 0.95
C45 C46 1.377(7)
C45 H45 0.95
C46 H46 0.95
